data_1517416
loop_
_publ_author_name
'Gregoli\'nski, Janusz'
'Slepokura, Katarzyna'
'Pa\'ckowski, Tomasz'
'Lisowski, Jerzy'

_publ_section_title
;
 Expansion of a 2 + 2 Macrocycle into a 6 + 6 Macrocycle: Template Effect
 of Cadmium(II).
;
_journal_issue 17
_journal_name_full 'Organic letters'
_journal_page_first 4372
_journal_paper_doi 10.1021/ol501602f
_journal_volume 16
_journal_year 2014
_chemical_formula_moiety 'C48 H52 N12, (C6 H6)'
_chemical_formula_sum 'C54 H58 N12'
_chemical_formula_weight 875.12
_chemical_name_systematic
;
 ?
;
_space_group_crystal_system tetragonal
_space_group_IT_number 86
_space_group_name_Hall '-P 4bc'
_space_group_name_H-M_alt 'P 42/n'
_symmetry_space_group_name_Hall '-P 4bc'
_symmetry_space_group_name_H-M 'P 42/n :2'
_atom_sites_solution_hydrogens difmap
_atom_sites_solution_primary direct
_atom_sites_solution_secondary difmap
_audit_creation_method SHELXL-2013
_cell_angle_alpha 90
_cell_angle_beta 90
_cell_angle_gamma 90
_cell_formula_units_Z 2
_cell_length_a 14.657(3)
_cell_length_b 14.657(3)
_cell_length_c 11.492(3)
_cell_measurement_reflns_used 13297
_cell_measurement_temperature 100(2)
_cell_measurement_theta_max 36.77
_cell_measurement_theta_min 3.10
_cell_volume 2468.8(10)
_computing_cell_refinement
;
CrysAlis RED, Oxford Diffraction Ltd.,
Version 1.171.33.42 (release 29-05-2009 CrysAlis171 .NET)
(compiled May 29 2009,17:40:42)
;
_computing_data_collection
;
CrysAlis CCD, Oxford Diffraction Ltd.,
Version 1.171.33.42 (release 29-05-2009 CrysAlis171 .NET)
(compiled May 29 2009,17:40:42)
;
_computing_data_reduction
;
CrysAlis RED, Oxford Diffraction Ltd.,
Version 1.171.33.42 (release 29-05-2009 CrysAlis171 .NET)
(compiled May 29 2009,17:40:42)
;
_computing_structure_refinement 'SHELXL-2013 (Sheldrick, 2013)'
_computing_structure_solution 'SHELXS-97 (Sheldrick, 2008)'
_diffrn_ambient_temperature 100(2)
_diffrn_measured_fraction_theta_full 0.998
_diffrn_measured_fraction_theta_max 0.973
_diffrn_measurement_device_type
;
Kuma KM4-CCD kappa-geometry diffractometer with a Sapphire2 
CCD camera 
;
_diffrn_measurement_method 'omega scan'
_diffrn_radiation_type MoK\a
_diffrn_radiation_wavelength 0.71073
_diffrn_reflns_av_R_equivalents 0.0513
_diffrn_reflns_av_unetI/netI 0.0507
_diffrn_reflns_Laue_measured_fraction_full 0.998
_diffrn_reflns_Laue_measured_fraction_max 0.973
_diffrn_reflns_limit_h_max 24
_diffrn_reflns_limit_h_min -24
_diffrn_reflns_limit_k_max 24
_diffrn_reflns_limit_k_min -24
_diffrn_reflns_limit_l_max 19
_diffrn_reflns_limit_l_min -16
_diffrn_reflns_number 43859
_diffrn_reflns_point_group_measured_fraction_full 0.998
_diffrn_reflns_point_group_measured_fraction_max 0.973
_diffrn_reflns_theta_full 25.242
_diffrn_reflns_theta_max 36.884
_diffrn_reflns_theta_min 3.297
_diffrn_source 'Enhance (Mo) X-ray Source'
_exptl_absorpt_coefficient_mu 0.072
_exptl_absorpt_correction_T_max 1.000
_exptl_absorpt_correction_T_min 0.928
_exptl_absorpt_correction_type multi-scan
_exptl_absorpt_process_details
;
CrysAlis RED, Oxford Diffraction Ltd.,
Version 1.171.33.42 (release 29-05-2009 CrysAlis171 .NET)
(compiled May 29 2009,17:40:42)
Empirical absorption correction using spherical harmonics,
 implemented in SCALE3 ABSPACK scaling algorithm.
;
_exptl_crystal_colour colourless
_exptl_crystal_density_diffrn 1.177
_exptl_crystal_description block
_exptl_crystal_F_000 932
_exptl_crystal_size_max 0.42
_exptl_crystal_size_mid 0.20
_exptl_crystal_size_min 0.19
_refine_diff_density_max 0.730
_refine_diff_density_min -0.278
_refine_diff_density_rms 0.075
_refine_ls_extinction_method none
_refine_ls_goodness_of_fit_ref 1.005
_refine_ls_hydrogen_treatment constr
_refine_ls_matrix_type full
_refine_ls_number_parameters 163
_refine_ls_number_reflns 6080
_refine_ls_number_restraints 6
_refine_ls_restrained_S_all 1.006
_refine_ls_R_factor_all 0.1010
_refine_ls_R_factor_gt 0.0545
_refine_ls_shift/su_max 0.000
_refine_ls_shift/su_mean 0.000
_refine_ls_structure_factor_coef Fsqd
_refine_ls_weighting_details 'w=1/[\s^2^(Fo^2^)+(0.0830P)^2^] where P=(Fo^2^+2Fc^2^)/3'
_refine_ls_weighting_scheme calc
_refine_ls_wR_factor_gt 0.1378
_refine_ls_wR_factor_ref 0.1531
_reflns_Friedel_coverage 0.000
_reflns_number_gt 3399
_reflns_number_total 6080
_reflns_threshold_expression 'I > 2\s(I)'
_cod_data_source_file ol501602f_si_002.cif
_cod_data_source_block 2a
_cod_depositor_comments 'Adding full bibliography for 1517415--1517418.cif.'
_cod_original_cell_volume 2468.8(12)
_cod_database_code 1517416
_shelx_space_group_comment
;
The symmetry employed for this shelxl refinement is uniquely defined
by the following loop, which should always be used as a source of
symmetry information in preference to the above space-group names.
They are only intended as comments.
;
_shelx_estimated_absorpt_t_min 0.970
_shelx_estimated_absorpt_t_max 0.986
_shelxl_version_number 2013-4

loop_
_space_group_symop_operation_xyz
'x, y, z'
'-x+1/2, -y+1/2, z'
'-y, x+1/2, z+1/2'
'y+1/2, -x, z+1/2'
'-x, -y, -z'
'x-1/2, y-1/2, -z'
'y, -x-1/2, -z-1/2'
'-y-1/2, x, -z-1/2'

loop_
_atom_site_label
_atom_site_type_symbol
_atom_site_fract_x
_atom_site_fract_y
_atom_site_fract_z
_atom_site_U_iso_or_equiv
_atom_site_adp_type
_atom_site_occupancy
_atom_site_site_symmetry_order
_atom_site_calc_flag
_atom_site_refinement_flags_posn
_atom_site_refinement_flags_adp
_atom_site_refinement_flags_occupancy
N1 N -0.10139(6) 0.31927(5) 0.22072(7) 0.02537(17) Uani 1 1 d . . .
N2 N -0.05421(5) 0.55045(5) 0.28262(7) 0.02508(17) Uani 1 1 d . . .
N3 N 0.10435(6) 0.63786(6) 0.41418(7) 0.02689(17) Uani 1 1 d . . .
C1 C -0.09879(7) 0.25825(6) 0.13349(8) 0.02692(19) Uani 1 1 d . . .
C2 C -0.05426(8) 0.27478(7) 0.02770(9) 0.0313(2) Uani 1 1 d . . .
H2 H -0.0556 0.2306 -0.0328 0.038 Uiso 1 1 calc R U .
C3 C -0.00866(7) 0.35588(7) 0.01263(9) 0.0317(2) Uani 1 1 d . . .
H3 H 0.0226 0.3685 -0.0579 0.038 Uiso 1 1 calc R U .
C4 C -0.00931(7) 0.41918(7) 0.10309(9) 0.0289(2) Uani 1 1 d . . .
H4 H 0.0230 0.4751 0.0961 0.035 Uiso 1 1 calc R U .
C5 C -0.05809(6) 0.39923(6) 0.20385(8) 0.02436(18) Uani 1 1 d . . .
C6 C -0.06431(6) 0.46547(6) 0.30089(8) 0.02376(18) Uani 1 1 d . . .
H6 H -0.0760 0.4442 0.3776 0.029 Uiso 1 1 calc R U .
C7 C -0.05937(6) 0.61073(6) 0.38311(8) 0.02392(17) Uani 1 1 d . . .
H7 H -0.0573 0.5740 0.4564 0.029 Uiso 1 1 calc R U .
C8 C -0.14492(7) 0.67157(7) 0.38284(10) 0.0315(2) Uani 1 1 d . . .
H8A H -0.1657 0.6831 0.3022 0.038 Uiso 1 1 calc R U .
H8B H -0.1951 0.6421 0.4267 0.038 Uiso 1 1 calc R U .
C9 C -0.11608(8) 0.76118(7) 0.44187(9) 0.0343(2) Uani 1 1 d . . .
H9A H -0.1252 0.8134 0.3885 0.041 Uiso 1 1 calc R U .
H9B H -0.1524 0.7717 0.5132 0.041 Uiso 1 1 calc R U .
C10 C -0.01458(7) 0.75038(7) 0.47200(9) 0.0307(2) Uani 1 1 d . . .
H10A H 0.0183 0.8090 0.4636 0.037 Uiso 1 1 calc R U .
H10B H -0.0065 0.7275 0.5524 0.037 Uiso 1 1 calc R U .
C11 C 0.01870(6) 0.68046(6) 0.38268(8) 0.02551(18) Uani 1 1 d . . .
H11 H 0.0239 0.7095 0.3042 0.031 Uiso 1 1 calc R U .
C12 C 0.17001(7) 0.64344(7) 0.34247(8) 0.02772(19) Uani 1 1 d . . .
H12 H 0.1622 0.6768 0.2723 0.033 Uiso 1 1 calc R U .
C1B C 0.2011(5) 0.1710(3) 0.2458(6) 0.072(2) Uani 0.5 1 d D . P
H1B H 0.1670 0.1158 0.2467 0.087 Uiso 0.5 1 calc R U P
C2B C 0.15673(18) 0.2528(6) 0.2432(4) 0.0607(15) Uani 0.5 1 d D . P
H2B H 0.0920 0.2548 0.2388 0.073 Uiso 0.5 1 calc R U P
C3B C 0.2058(5) 0.3319(3) 0.2469(5) 0.068(2) Uani 0.5 1 d D . P
H3B H 0.1752 0.3890 0.2504 0.082 Uiso 0.5 1 calc R U P

loop_
_atom_site_aniso_label
_atom_site_aniso_U_11
_atom_site_aniso_U_22
_atom_site_aniso_U_33
_atom_site_aniso_U_23
_atom_site_aniso_U_13
_atom_site_aniso_U_12
N1 0.0278(4) 0.0250(4) 0.0234(4) -0.0003(3) 0.0037(3) 0.0021(3)
N2 0.0274(4) 0.0256(4) 0.0222(4) -0.0004(3) 0.0009(3) 0.0030(3)
N3 0.0262(4) 0.0289(4) 0.0255(4) 0.0031(3) -0.0005(3) -0.0004(3)
C1 0.0307(5) 0.0247(4) 0.0253(4) -0.0008(3) 0.0048(3) 0.0026(3)
C2 0.0408(5) 0.0264(4) 0.0267(5) -0.0026(4) 0.0097(4) 0.0034(4)
C3 0.0385(5) 0.0290(5) 0.0274(5) 0.0007(4) 0.0124(4) 0.0040(4)
C4 0.0330(5) 0.0264(4) 0.0273(5) 0.0015(3) 0.0072(4) 0.0017(4)
C5 0.0259(4) 0.0249(4) 0.0223(4) 0.0006(3) 0.0030(3) 0.0033(3)
C6 0.0231(4) 0.0266(4) 0.0216(4) 0.0008(3) 0.0018(3) 0.0018(3)
C7 0.0260(4) 0.0251(4) 0.0206(4) 0.0000(3) 0.0004(3) 0.0026(3)
C8 0.0273(4) 0.0337(5) 0.0336(5) -0.0028(4) -0.0007(4) 0.0059(4)
C9 0.0409(6) 0.0340(5) 0.0279(5) -0.0052(4) -0.0050(4) 0.0131(4)
C10 0.0374(5) 0.0263(4) 0.0284(5) -0.0024(4) -0.0015(4) 0.0005(4)
C11 0.0268(4) 0.0260(4) 0.0237(4) 0.0024(3) 0.0005(3) 0.0012(3)
C12 0.0285(5) 0.0299(5) 0.0247(4) 0.0052(3) 0.0000(3) -0.0005(4)
C1B 0.097(6) 0.052(3) 0.068(3) -0.005(3) 0.040(5) -0.029(3)
C2B 0.079(3) 0.068(4) 0.035(2) 0.007(3) 0.0145(17) 0.001(3)
C3B 0.112(6) 0.045(2) 0.048(3) 0.0027(19) -0.040(4) 0.015(3)

loop_
_atom_type_symbol
_atom_type_description
_atom_type_scat_dispersion_real
_atom_type_scat_dispersion_imag
_atom_type_scat_source
C C 0.0033 0.0016 'International Tables Vol C Tables 4.2.6.8 and 6.1.1.4'
H H 0.0000 0.0000 'International Tables Vol C Tables 4.2.6.8 and 6.1.1.4'
N N 0.0061 0.0033 'International Tables Vol C Tables 4.2.6.8 and 6.1.1.4'

loop_
_geom_angle_atom_site_label_1
_geom_angle_atom_site_label_2
_geom_angle_atom_site_label_3
_geom_angle
_geom_angle_site_symmetry_1
_geom_angle_site_symmetry_3
C1 N1 C5 117.28(8) . .
C6 N2 C7 117.21(8) . .
C12 N3 C11 117.85(8) . .
N1 C1 C2 123.05(9) . .
N1 C1 C12 115.54(8) . 8_656
C2 C1 C12 121.38(9) . 8_656
C3 C2 C1 119.04(9) . .
C3 C2 H2 120.5 . .
C1 C2 H2 120.5 . .
C2 C3 C4 118.59(9) . .
C2 C3 H3 120.7 . .
C4 C3 H3 120.7 . .
C5 C4 C3 118.97(9) . .
C5 C4 H4 120.5 . .
C3 C4 H4 120.5 . .
N1 C5 C4 123.00(8) . .
N1 C5 C6 115.65(8) . .
C4 C5 C6 121.35(8) . .
N2 C6 C5 120.69(8) . .
N2 C6 H6 119.7 . .
C5 C6 H6 119.7 . .
N2 C7 C11 111.28(7) . .
N2 C7 C8 113.10(8) . .
C11 C7 C8 102.81(8) . .
N2 C7 H7 109.8 . .
C11 C7 H7 109.8 . .
C8 C7 H7 109.8 . .
C9 C8 C7 105.67(8) . .
C9 C8 H8A 110.6 . .
C7 C8 H8A 110.6 . .
C9 C8 H8B 110.6 . .
C7 C8 H8B 110.6 . .
H8A C8 H8B 108.7 . .
C10 C9 C8 106.13(8) . .
C10 C9 H9A 110.5 . .
C8 C9 H9A 110.5 . .
C10 C9 H9B 110.5 . .
C8 C9 H9B 110.5 . .
H9A C9 H9B 108.7 . .
C11 C10 C9 103.09(8) . .
C11 C10 H10A 111.1 . .
C9 C10 H10A 111.1 . .
C11 C10 H10B 111.1 . .
C9 C10 H10B 111.1 . .
H10A C10 H10B 109.1 . .
N3 C11 C10 113.41(8) . .
N3 C11 C7 111.01(7) . .
C10 C11 C7 101.90(8) . .
N3 C11 H11 110.1 . .
C10 C11 H11 110.1 . .
C7 C11 H11 110.1 . .
N3 C12 C1 120.96(9) . 7_566
N3 C12 H12 119.5 . .
C1 C12 H12 119.5 7_566 .
C2B C1B C3B 120.24(13) . 2
C2B C1B C1B 15.76(10) . 7_566
C3B C1B C1B 104.97(9) 2 7_566
C2B C1B C1B 105.25(8) . 8_656
C3B C1B C1B 15.19(9) 2 8_656
C1B C1B C1B 89.85(4) 7_566 8_656
C2B C1B H1B 119.9 . .
C3B C1B H1B 119.9 2 .
C1B C1B H1B 135.0 7_566 .
C1B C1B H1B 134.8 8_656 .
C1B C2B C3B 119.66(13) . .
C1B C2B C2B 104.66(8) . 7_566
C3B C2B C2B 15.16(9) . 7_566
C1B C2B C2B 15.18(11) . 8_656
C3B C2B C2B 104.71(9) . 8_656
C2B C2B C2B 89.63(5) 7_566 8_656
C1B C2B H2B 120.2 . .
C3B C2B H2B 120.2 . .
C2B C2B H2B 135.1 7_566 .
C2B C2B H2B 135.0 8_656 .
C2B C3B C1B 120.00(13) . 2
C2B C3B C3B 105.21(8) . 7_566
C1B C3B C3B 15.11(10) 2 7_566
C2B C3B C3B 15.65(10) . 8_656
C1B C3B C3B 104.88(8) 2 8_656
C3B C3B C3B 89.92(3) 7_566 8_656
C2B C3B H3B 120.0 . .
C1B C3B H3B 120.0 2 .
C3B C3B H3B 134.7 7_566 .
C3B C3B H3B 134.9 8_656 .

loop_
_geom_bond_atom_site_label_1
_geom_bond_atom_site_label_2
_geom_bond_distance
_geom_bond_site_symmetry_2
N1 C1 1.3440(12) .
N1 C5 1.3468(12) .
N2 C6 1.2718(12) .
N2 C7 1.4560(12) .
N3 C12 1.2695(13) .
N3 C11 1.4482(13) .
C1 C2 1.4011(14) .
C1 C12 1.4754(14) 8_656
C2 C3 1.3746(15) .
C2 H2 0.9500 .
C3 C4 1.3933(14) .
C3 H3 0.9500 .
C4 C5 1.3920(13) .
C4 H4 0.9500 .
C5 C6 1.4813(13) .
C6 H6 0.9500 .
C7 C11 1.5342(14) .
C7 C8 1.5387(13) .
C7 H7 1.0000 .
C8 C9 1.5376(15) .
C8 H8A 0.9900 .
C8 H8B 0.9900 .
C9 C10 1.5356(15) .
C9 H9A 0.9900 .
C9 H9B 0.9900 .
C10 C11 1.5302(14) .
C10 H10A 0.9900 .
C10 H10B 0.9900 .
C11 H11 1.0000 .
C12 C1 1.4755(14) 7_566
C12 H12 0.9500 .
C1B C2B 1.365(3) .
C1B C3B 1.366(3) 2
C1B C1B 1.929(4) 7_566
C1B C1B 1.929(4) 8_656
C1B H1B 0.9500 .
C2B C3B 1.365(3) .
C2B C2B 1.941(4) 7_566
C2B C2B 1.941(4) 8_656
C2B H2B 0.9500 .
C3B C1B 1.366(3) 2
C3B C3B 1.931(3) 7_566
C3B C3B 1.931(3) 8_656
C3B H3B 0.9500 .
